data_7156482
loop_
_publ_author_name
'Saito, Rei'
'Uemura, Naohiro'
'Ishikawa, Hiroki'
'Magara, Akina'
'Yoshida, Yasushi'
'Mino, Takashi'
'Kasashima, Yoshio'
'Sakamoto, Masami'

_publ_section_title
;
 Umpolung cyclization reaction of N-cinnamoylthioureas in the presence of
 DBU.
;
_journal_issue 42
_journal_name_full 'Organic &amp; biomolecular chemistry'
_journal_page_first 7910
_journal_page_last 7919
_journal_paper_doi 10.1039/c8ob02066c
_journal_volume 16
_journal_year 2018
_chemical_formula_sum 'C18 H18 N2 O S'
_chemical_formula_weight 310.40
_chemical_melting_point 64.5(5)
_chemical_name_common 4g
_chemical_name_systematic N-Phenyl-N'-ethyl-5-benzyl-2-iminothiazolidin-4-one
_space_group_crystal_system monoclinic
_space_group_IT_number 15
_space_group_name_Hall '-C 2yc'
_space_group_name_H-M_alt 'C 1 2/c 1'
_symmetry_space_group_name_Hall '-C 2yc'
_symmetry_space_group_name_H-M 'C 1 2/c 1'
_atom_sites_solution_hydrogens geom
_atom_sites_solution_primary direct
_atom_sites_solution_secondary difmap
_audit_update_record
;
2018-07-31 deposited with the CCDC.
2018-10-03 downloaded from the CCDC.
;
_cell_angle_alpha 90
_cell_angle_beta 113.1370(10)
_cell_angle_gamma 90
_cell_formula_units_Z 8
_cell_length_a 34.665(4)
_cell_length_b 6.9265(9)
_cell_length_c 14.4146(18)
_cell_measurement_reflns_used 6451
_cell_measurement_temperature 173
_cell_measurement_theta_max 27.5219
_cell_measurement_theta_min 2.5558
_cell_volume 3182.7(7)
_computing_cell_refinement 'SAINT V8.34A (Bruker AXS Inc., 2013)'
_computing_data_collection 'APEX2 (Bruker AXS, 2006)'
_computing_data_reduction 'SAINT V8.34A (Bruker AXS Inc., 2013)'
_computing_molecular_graphics 'XSHEL (Bruker AXS,2002)'
_computing_publication_material 'XCIF (Bruker AXS, 2001)'
_computing_structure_refinement 'SHELXL-2013 (Sheldrick, 2013)'
_computing_structure_solution 'SHELXS-97 (Sheldrick, 1997)'
_diffrn_ambient_temperature 173
_diffrn_detector_area_resol_mean 8.3333
_diffrn_measured_fraction_theta_full 0.996
_diffrn_measured_fraction_theta_max 0.996
_diffrn_measurement_device_type 'Bruker APEXII CCD area detector'
_diffrn_measurement_method 'Phi and Omega scans'
_diffrn_radiation_monochromator graphite
_diffrn_radiation_type MoK\a
_diffrn_radiation_wavelength 0.71073
_diffrn_reflns_av_R_equivalents 0.0236
_diffrn_reflns_av_unetI/netI 0.0187
_diffrn_reflns_limit_h_max 44
_diffrn_reflns_limit_h_min -44
_diffrn_reflns_limit_k_max 9
_diffrn_reflns_limit_k_min -9
_diffrn_reflns_limit_l_max 18
_diffrn_reflns_limit_l_min -18
_diffrn_reflns_number 17622
_diffrn_reflns_theta_full 27.56
_diffrn_reflns_theta_max 27.56
_diffrn_reflns_theta_min 1.28
_diffrn_source 'fine-focus sealed tube'
_exptl_absorpt_coefficient_mu 0.207
_exptl_absorpt_correction_T_max 0.98
_exptl_absorpt_correction_T_min 0.92
_exptl_absorpt_correction_type empirical
_exptl_absorpt_process_details 'SADABS (Sheldrick 1996)'
_exptl_crystal_colour colourless
_exptl_crystal_density_diffrn 1.296
_exptl_crystal_density_method 'not measured'
_exptl_crystal_description plate
_exptl_crystal_F_000 1312
_exptl_crystal_recrystallization_method 'Re-crystallisation from solvent: CHCl3 and Hexane'
_exptl_crystal_size_max 0.500
_exptl_crystal_size_mid 0.500
_exptl_crystal_size_min 0.100
_refine_diff_density_max 0.247
_refine_diff_density_min -0.181
_refine_ls_extinction_method none
_refine_ls_goodness_of_fit_ref 1.042
_refine_ls_hydrogen_treatment constr
_refine_ls_matrix_type full
_refine_ls_number_parameters 200
_refine_ls_number_reflns 3651
_refine_ls_number_restraints 0
_refine_ls_restrained_S_all 1.042
_refine_ls_R_factor_all 0.0380
_refine_ls_R_factor_gt 0.0310
_refine_ls_shift/su_max 0.001
_refine_ls_shift/su_mean 0.000
_refine_ls_structure_factor_coef Fsqd
_refine_ls_weighting_details 'w=1/[\s^2^(Fo^2^)+(0.0425P)^2^+1.8182P] where P=(Fo^2^+2Fc^2^)/3'
_refine_ls_weighting_scheme calc
_refine_ls_wR_factor_gt 0.0789
_refine_ls_wR_factor_ref 0.0871
_reflns_number_gt 3146
_reflns_number_total 3651
_reflns_threshold_expression 'I > 2\s(I)'
_cod_data_source_file c8ob02066c2.cif
_cod_data_source_block I_CCDC2
_cod_depositor_comments
;
The following automatic conversions were performed:

'_chemical_melting_point' value '64-65' was changed to '64.5(5)' -
the average value was taken and precision was estimated.

Automatic conversion script
Id: cif_fix_values 4973 2017-02-22 13:04:09Z antanas 

 Adding full bibliography for 7156480--7156486.cif.
;
_cod_database_code 7156482

loop_
_space_group_symop_operation_xyz
'x, y, z'
'-x, y, -z+1/2'
'x+1/2, y+1/2, z'
'-x+1/2, y+1/2, -z+1/2'
'-x, -y, -z'
'x, -y, z-1/2'
'-x+1/2, -y+1/2, -z'
'x+1/2, -y+1/2, z-1/2'

loop_
_atom_site_type_symbol
_atom_site_label
_atom_site_fract_x
_atom_site_fract_y
_atom_site_fract_z
_atom_site_U_iso_or_equiv
_atom_site_adp_type
_atom_site_calc_flag
_atom_site_refinement_flags_adp
_atom_site_refinement_flags_posn
_atom_site_occupancy
C C1 0.61186(4) 0.30800(18) 0.56521(10) 0.0271(3) Uani d . . 1
H H1 0.6172 0.1817 0.5388 0.033 Uiso calc U R 1
C C2 0.60398(4) 0.27072(18) 0.66201(10) 0.0314(3) Uani d . . 1
H H2A 0.578 0.1941 0.6445 0.038 Uiso calc U R 1
H H2B 0.6275 0.1935 0.7096 0.038 Uiso calc U R 1
C C3 0.59991(4) 0.45436(18) 0.71334(9) 0.0270(3) Uani d . . 1
C C4 0.63447(4) 0.5294(2) 0.79261(10) 0.0347(3) Uani d . . 1
H H4 0.66 0.4588 0.8174 0.042 Uiso calc U R 1
C C5 0.63221(5) 0.7048(2) 0.83578(11) 0.0433(4) Uani d . . 1
H H5 0.6562 0.7552 0.889 0.052 Uiso calc U R 1
C C6 0.59502(6) 0.8067(2) 0.80151(12) 0.0476(4) Uani d . . 1
H H6 0.5934 0.9275 0.8309 0.057 Uiso calc U R 1
C C7 0.56007(5) 0.7323(2) 0.72420(11) 0.0438(4) Uani d . . 1
H H7 0.5343 0.8013 0.7012 0.053 Uiso calc U R 1
C C8 0.56251(4) 0.5574(2) 0.68025(10) 0.0328(3) Uani d . . 1
H H8 0.5384 0.5074 0.627 0.039 Uiso calc U R 1
C C9 0.57377(4) 0.40280(18) 0.48495(9) 0.0257(3) Uani d . . 1
C C10 0.62349(4) 0.64739(18) 0.50538(9) 0.0248(2) Uani d . . 1
C C11 0.54979(4) 0.69779(19) 0.38239(10) 0.0307(3) Uani d . . 1
H H11A 0.528 0.6113 0.3359 0.037 Uiso calc U R 1
H H11B 0.5622 0.7717 0.3421 0.037 Uiso calc U R 1
C C12 0.52944(5) 0.8367(2) 0.43033(12) 0.0423(4) Uani d . . 1
H H12A 0.5164 0.7641 0.4687 0.063 Uiso calc U R 1
H H12B 0.508 0.9121 0.3776 0.063 Uiso calc U R 1
H H12C 0.5508 0.924 0.4758 0.063 Uiso calc U R 1
C C13 0.67518(4) 0.88318(18) 0.54491(10) 0.0303(3) Uani d . . 1
C C14 0.68724(4) 0.9318(2) 0.64602(11) 0.0364(3) Uani d . . 1
H H14 0.6692 0.9044 0.6797 0.044 Uiso calc U R 1
C C15 0.72571(5) 1.0203(2) 0.69790(13) 0.0456(4) Uani d . . 1
H H15 0.7337 1.0546 0.7668 0.055 Uiso calc U R 1
C C16 0.75229(5) 1.0587(2) 0.65030(14) 0.0495(4) Uani d . . 1
H H16 0.7784 1.1206 0.6859 0.059 Uiso calc U R 1
C C17 0.74092(5) 1.0072(2) 0.55083(15) 0.0487(4) Uani d . . 1
H H17 0.7596 1.0311 0.5184 0.058 Uiso calc U R 1
C C18 0.70227(4) 0.9203(2) 0.49746(12) 0.0392(3) Uani d . . 1
H H18 0.6945 0.8866 0.4286 0.047 Uiso calc U R 1
N N1 0.58260(3) 0.58062(15) 0.45720(8) 0.0248(2) Uani d . . 1
N N2 0.63397(3) 0.81464(16) 0.48812(8) 0.0306(2) Uani d . . 1
O O1 0.53916(3) 0.32973(13) 0.45179(7) 0.0341(2) Uani d . . 1
S S1 0.65602(2) 0.46808(5) 0.58511(2) 0.02788(10) Uani d . . 1

loop_
_atom_site_aniso_label
_atom_site_aniso_U_11
_atom_site_aniso_U_22
_atom_site_aniso_U_33
_atom_site_aniso_U_12
_atom_site_aniso_U_13
_atom_site_aniso_U_23
C1 0.0281(6) 0.0205(6) 0.0332(6) 0.0025(5) 0.0125(5) 0.0007(5)
C2 0.0357(7) 0.0230(6) 0.0366(7) 0.0030(5) 0.0152(6) 0.0064(5)
C3 0.0295(6) 0.0263(6) 0.0270(6) -0.0003(5) 0.0129(5) 0.0048(5)
C4 0.0313(7) 0.0432(8) 0.0283(6) -0.0012(6) 0.0105(5) 0.0044(6)
C5 0.0525(9) 0.0469(9) 0.0297(7) -0.0158(7) 0.0155(7) -0.0049(6)
C6 0.0815(12) 0.0304(8) 0.0390(8) -0.0010(8) 0.0325(8) -0.0037(6)
C7 0.0545(9) 0.0400(8) 0.0393(8) 0.0170(7) 0.0210(7) 0.0049(7)
C8 0.0309(7) 0.0354(7) 0.0311(7) 0.0037(5) 0.0113(5) 0.0016(6)
C9 0.0268(6) 0.0217(6) 0.0292(6) 0.0001(5) 0.0117(5) -0.0033(5)
C10 0.0213(5) 0.0250(6) 0.0271(6) 0.0027(5) 0.0084(5) 0.0011(5)
C11 0.0236(6) 0.0297(7) 0.0317(6) -0.0001(5) 0.0031(5) 0.0054(5)
C12 0.0334(7) 0.0303(7) 0.0584(9) 0.0077(6) 0.0129(7) 0.0036(7)
C13 0.0212(6) 0.0216(6) 0.0433(7) 0.0025(5) 0.0073(5) 0.0045(5)
C14 0.0281(7) 0.0336(7) 0.0429(8) 0.0026(5) 0.0089(6) 0.0015(6)
C15 0.0340(8) 0.0407(9) 0.0495(9) 0.0019(6) 0.0029(7) -0.0081(7)
C16 0.0245(7) 0.0403(9) 0.0716(11) -0.0055(6) 0.0059(7) -0.0093(8)
C17 0.0286(7) 0.0434(9) 0.0766(12) -0.0041(6) 0.0234(8) 0.0008(8)
C18 0.0312(7) 0.0366(8) 0.0497(8) -0.0018(6) 0.0156(6) 0.0004(6)
N1 0.0204(5) 0.0223(5) 0.0288(5) 0.0010(4) 0.0065(4) 0.0009(4)
N2 0.0225(5) 0.0276(6) 0.0371(6) -0.0009(4) 0.0066(4) 0.0048(5)
O1 0.0291(5) 0.0281(5) 0.0420(5) -0.0060(4) 0.0107(4) -0.0022(4)
S1 0.02171(15) 0.02842(17) 0.03195(17) 0.00480(12) 0.00886(12) 0.00517(12)

loop_
_atom_type_symbol
_atom_type_description
_atom_type_scat_dispersion_real
_atom_type_scat_dispersion_imag
_atom_type_scat_source
C C 0.0033 0.0016 'International Tables Vol C Tables 4.2.6.8 and 6.1.1.4'
H H 0.0000 0.0000 'International Tables Vol C Tables 4.2.6.8 and 6.1.1.4'
N N 0.0061 0.0033 'International Tables Vol C Tables 4.2.6.8 and 6.1.1.4'
O O 0.0106 0.0060 'International Tables Vol C Tables 4.2.6.8 and 6.1.1.4'
S S 0.1246 0.1234 'International Tables Vol C Tables 4.2.6.8 and 6.1.1.4'

loop_
_geom_angle_atom_site_label_1
_geom_angle_atom_site_label_2
_geom_angle_atom_site_label_3
_geom_angle
C9 C1 C2 110.52(10)
C9 C1 S1 106.38(8)
C2 C1 S1 113.31(9)
C9 C1 H1 108.8
C2 C1 H1 108.8
S1 C1 H1 108.8
C3 C2 C1 112.73(10)
C3 C2 H2A 109.0
C1 C2 H2A 109.0
C3 C2 H2B 109.0
C1 C2 H2B 109.0
H2A C2 H2B 107.8
C8 C3 C4 118.45(13)
C8 C3 C2 121.32(12)
C4 C3 C2 120.16(12)
C5 C4 C3 121.03(14)
C5 C4 H4 119.5
C3 C4 H4 119.5
C4 C5 C6 119.94(14)
C4 C5 H5 120.0
C6 C5 H5 120.0
C5 C6 C7 119.81(14)
C5 C6 H6 120.1
C7 C6 H6 120.1
C6 C7 C8 120.17(14)
C6 C7 H7 119.9
C8 C7 H7 119.9
C7 C8 C3 120.56(13)
C7 C8 H8 119.7
C3 C8 H8 119.7
O1 C9 N1 124.13(11)
O1 C9 C1 123.22(11)
N1 C9 C1 112.61(10)
N2 C10 N1 121.38(11)
N2 C10 S1 127.71(10)
N1 C10 S1 110.88(9)
N1 C11 C12 112.49(11)
N1 C11 H11A 109.1
C12 C11 H11A 109.1
N1 C11 H11B 109.1
C12 C11 H11B 109.1
H11A C11 H11B 107.8
C11 C12 H12A 109.5
C11 C12 H12B 109.5
H12A C12 H12B 109.5
C11 C12 H12C 109.5
H12A C12 H12C 109.5
H12B C12 H12C 109.5
C18 C13 C14 119.30(13)
C18 C13 N2 120.05(13)
C14 C13 N2 120.35(12)
C15 C14 C13 120.06(14)
C15 C14 H14 120.0
C13 C14 H14 120.0
C16 C15 C14 120.46(15)
C16 C15 H15 119.8
C14 C15 H15 119.8
C15 C16 C17 119.77(14)
C15 C16 H16 120.1
C17 C16 H16 120.1
C16 C17 C18 120.46(15)
C16 C17 H17 119.8
C18 C17 H17 119.8
C13 C18 C17 119.94(15)
C13 C18 H18 120.0
C17 C18 H18 120.0
C9 N1 C10 117.09(10)
C9 N1 C11 121.05(10)
C10 N1 C11 121.82(10)
C10 N2 C13 119.55(11)
C10 S1 C1 92.48(6)

loop_
_geom_bond_atom_site_label_1
_geom_bond_atom_site_label_2
_geom_bond_distance
C1 C9 1.5207(17)
C1 C2 1.5452(18)
C1 S1 1.8196(13)
C1 H1 1.0
C2 C3 1.5057(18)
C2 H2A 0.99
C2 H2B 0.99
C3 C8 1.3899(18)
C3 C4 1.3910(18)
C4 C5 1.381(2)
C4 H4 0.95
C5 C6 1.380(2)
C5 H5 0.95
C6 C7 1.384(2)
C6 H6 0.95
C7 C8 1.385(2)
C7 H7 0.95
C8 H8 0.95
C9 O1 1.2138(15)
C9 N1 1.3663(16)
C10 N2 1.2677(16)
C10 N1 1.3899(15)
C10 S1 1.7654(12)
C11 N1 1.4667(15)
C11 C12 1.511(2)
C11 H11A 0.99
C11 H11B 0.99
C12 H12A 0.98
C12 H12B 0.98
C12 H12C 0.98
C13 C18 1.386(2)
C13 C14 1.391(2)
C13 N2 1.4203(16)
C14 C15 1.389(2)
C14 H14 0.95
C15 C16 1.374(2)
C15 H15 0.95
C16 C17 1.376(3)
C16 H16 0.95
C17 C18 1.393(2)
C17 H17 0.95
C18 H18 0.95

loop_
_geom_torsion_atom_site_label_1
_geom_torsion_atom_site_label_2
_geom_torsion_atom_site_label_3
_geom_torsion_atom_site_label_4
_geom_torsion
C9 C1 C2 C3 -66.29(14)
S1 C1 C2 C3 53.00(13)
C1 C2 C3 C8 80.91(15)
C1 C2 C3 C4 -96.08(14)
C8 C3 C4 C5 -1.87(19)
C2 C3 C4 C5 175.21(12)
C3 C4 C5 C6 1.2(2)
C4 C5 C6 C7 0.2(2)
C5 C6 C7 C8 -0.9(2)
C6 C7 C8 C3 0.2(2)
C4 C3 C8 C7 1.2(2)
C2 C3 C8 C7 -175.88(12)
C2 C1 C9 O1 -58.95(16)
S1 C1 C9 O1 177.66(10)
C2 C1 C9 N1 119.03(11)
S1 C1 C9 N1 -4.36(12)
C18 C13 C14 C15 1.4(2)
N2 C13 C14 C15 -172.24(13)
C13 C14 C15 C16 -0.7(2)
C14 C15 C16 C17 -0.7(2)
C15 C16 C17 C18 1.4(3)
C14 C13 C18 C17 -0.6(2)
N2 C13 C18 C17 172.98(13)
C16 C17 C18 C13 -0.8(2)
O1 C9 N1 C10 177.31(12)
C1 C9 N1 C10 -0.65(15)
O1 C9 N1 C11 -0.57(19)
C1 C9 N1 C11 -178.53(11)
N2 C10 N1 C9 -176.38(11)
S1 C10 N1 C9 5.63(13)
N2 C10 N1 C11 1.48(18)
S1 C10 N1 C11 -176.51(9)
C12 C11 N1 C9 93.22(14)
C12 C11 N1 C10 -84.56(14)
N1 C10 N2 C13 174.88(11)
S1 C10 N2 C13 -7.49(19)
C18 C13 N2 C10 115.29(15)
C14 C13 N2 C10 -71.16(17)
N2 C10 S1 C1 175.31(12)
N1 C10 S1 C1 -6.87(9)
C9 C1 S1 C10 6.21(9)
C2 C1 S1 C10 -115.42(9)
